data_7042694
loop_
_publ_author_name
'Sietzen, Malte'
'Batke, Sonja'
'Antoni, Patrick W.'
'Wadepohl, Hubert'
'Ballmann, Joachim'

_publ_section_title
;
 Benzylene-linked [PNP] scaffolds and their cyclometalated zirconium and
 hafnium complexes
;
_journal_name_full 'Dalton Trans.'
_journal_paper_doi 10.1039/C7DT00413C
_journal_year 2017
_chemical_formula_moiety 'C38 H32 Hf I3 N P2, C7 H8'
_chemical_formula_sum 'C45 H40 Hf I3 N P2'
_chemical_formula_weight 1215.91
_chemical_properties_physical 'air-sensitive, moisture-sensitive'
_space_group_crystal_system monoclinic
_space_group_IT_number 14
_space_group_name_Hall '-P 2yn'
_space_group_name_H-M_alt 'P 1 21/c 1'
_symmetry_cell_setting monoclinic
_symmetry_Int_Tables_number 14
_symmetry_space_group_name_Hall '-P 2yn'
_symmetry_space_group_name_H-M 'P 1 21/n 1'
_atom_sites_solution_hydrogens geom
_atom_sites_solution_primary iterative
_atom_sites_solution_secondary difmap
_audit_block_code ba_sb68
_audit_creation_date 2016-07-06
_audit_creation_method
;
Olex2 1.2
(compiled 2016.02.16 svn.r3265 for OlexSys, GUI svn.r5155)
;
_audit_update_record
;
2017-03-17 deposited with the CCDC.
2017-04-05 downloaded from the CCDC.
;
_cell_angle_alpha 90
_cell_angle_beta 101.9429(13)
_cell_angle_gamma 90
_cell_formula_units_Z 4
_cell_length_a 12.3761(2)
_cell_length_b 17.07238(16)
_cell_length_c 20.1630(3)
_cell_measurement_reflns_used 38775
_cell_measurement_temperature 120(1)
_cell_measurement_theta_max 31.8460
_cell_measurement_theta_min 3.4140
_cell_volume 4168.01(10)
_computing_cell_refinement 'CrysAlisPro 1.171.38.43 (Rigaku OD, 2015)'
_computing_data_collection 'CrysAlisPro 1.171.38.43 (Rigaku OD, 2015)'
_computing_data_reduction 'CrysAlisPro 1.171.38.43 (Rigaku OD, 2015)'
_computing_molecular_graphics 'Olex2 (Dolomanov et al., 2009)'
_computing_publication_material 'encif (Wadepohl, 2009-15); encifer 1.5 (CCDC, 2014)'
_computing_structure_refinement 'ShelXL (Sheldrick, 2015)'
_computing_structure_solution 'SUPERFLIP (Palatinus, 2007-2009)'
_diffrn_ambient_environment perfluoro
_diffrn_ambient_temperature 120(1)
_diffrn_detector 'CCD plate'
_diffrn_detector_area_resol_mean 7.9621
_diffrn_detector_type Eos
_diffrn_measured_fraction_theta_full 0.998
_diffrn_measured_fraction_theta_max 0.962
_diffrn_measurement_details
;
List of Runs (angles in degrees, time in seconds):

  # Type    Start    End  Width  t~exp~   \w     \q     \k     \f   Frames
#--------------------------------------------------------------------------
  1  \w    -42.00  48.00   0.50   15.00    --   27.02 -57.00 -30.00  180
  2  \w     -3.00  97.00   0.50   15.00    --   27.02  77.00   0.00  200
  3  \w    -20.00  69.00   0.50   15.00    --   27.02 -99.00 -90.00  178
  4  \w    -20.00  69.00   0.50   15.00    --   27.02 -99.00  90.00  178
  5  \w    -45.00  53.00   0.50   15.00    --   27.02 -38.00-150.00  196
  6  \w      2.00  99.00   0.50   15.00    --   27.02  38.00-120.00  194
  7  \w    -42.00  48.00   0.50   15.00    --   27.02 -57.00 150.00  180
  8  \w     -3.00  97.00   0.50   15.00    --   27.02  77.00-180.00  200
  9  \w     -3.00  97.00   0.50   15.00    --   27.02  77.00 -90.00  200
 10  \w      7.00  96.00   0.50   15.00    --   27.02  57.00 120.00  178
 11  \w     -3.00  97.00   0.50   15.00    --   27.02  77.00  90.00  200
 12  \w    -20.00  31.00   0.50   15.00    --   27.02 -99.00 -30.00  102
 13  \w    -42.00  48.00   0.50   15.00    --   27.02 -57.00 120.00  180
;
_diffrn_measurement_device 'four-circle diffractometer'
_diffrn_measurement_device_type 'Agilent SuperNova, Dual, Cu at zero, Eos'
_diffrn_measurement_method '\w scans'
_diffrn_measurement_specimen_support 'polyimid foil'
_diffrn_orient_matrix_type 'CrysAlisPro convention (1999,Acta A55,543-557)'
_diffrn_orient_matrix_UB_11 -0.0214492000
_diffrn_orient_matrix_UB_12 -0.0057092000
_diffrn_orient_matrix_UB_13 -0.0351017000
_diffrn_orient_matrix_UB_21 -0.0032839000
_diffrn_orient_matrix_UB_22 0.0411518000
_diffrn_orient_matrix_UB_23 -0.0048286000
_diffrn_orient_matrix_UB_31 0.0544128000
_diffrn_orient_matrix_UB_32 0.0002419000
_diffrn_orient_matrix_UB_33 -0.0061178000
_diffrn_radiation_monochromator mirror
_diffrn_radiation_probe x-ray
_diffrn_radiation_type 'Mo K\a'
_diffrn_radiation_wavelength 0.71073
_diffrn_reflns_av_R_equivalents 0.0639
_diffrn_reflns_av_unetI/netI 0.0575
_diffrn_reflns_Laue_measured_fraction_full 0.998
_diffrn_reflns_Laue_measured_fraction_max 0.962
_diffrn_reflns_limit_h_max 18
_diffrn_reflns_limit_h_min -18
_diffrn_reflns_limit_k_max 25
_diffrn_reflns_limit_k_min -25
_diffrn_reflns_limit_l_max 29
_diffrn_reflns_limit_l_min -29
_diffrn_reflns_number 111112
_diffrn_reflns_point_group_measured_fraction_full 0.998
_diffrn_reflns_point_group_measured_fraction_max 0.962
_diffrn_reflns_theta_full 25.242
_diffrn_reflns_theta_max 32.372
_diffrn_reflns_theta_min 2.920
_diffrn_source 'microfocus X-Ray tube'
_diffrn_source_type 'Agilent SuperNova (Mo) X-ray Source'
_exptl_absorpt_coefficient_mu 4.834
_exptl_absorpt_correction_T_max 0.912
_exptl_absorpt_correction_T_min 0.717
_exptl_absorpt_correction_type gaussian
_exptl_absorpt_process_details
;
CrysAlisPro 1.171.38.43 (Rigaku Oxford Diffraction, 2015)
Numerical absorption correction based on gaussian integration over
            a multifaceted crystal model
Empirical absorption correction using spherical harmonics,
 implemented in SCALE3 ABSPACK scaling algorithm.
;
_exptl_crystal_colour yellow
_exptl_crystal_density_diffrn 1.938
_exptl_crystal_description block
_exptl_crystal_F_000 2312
_exptl_crystal_size_max 0.103
_exptl_crystal_size_mid 0.080
_exptl_crystal_size_min 0.056
_refine_diff_density_max 2.483
_refine_diff_density_min -1.400
_refine_diff_density_rms 0.197
_refine_ls_extinction_method none
_refine_ls_goodness_of_fit_ref 1.161
_refine_ls_hydrogen_treatment constr
_refine_ls_matrix_type full
_refine_ls_number_parameters 470
_refine_ls_number_reflns 14368
_refine_ls_number_restraints 0
_refine_ls_restrained_S_all 1.161
_refine_ls_R_factor_all 0.0604
_refine_ls_R_factor_gt 0.0404
_refine_ls_shift/su_max 0.002
_refine_ls_shift/su_mean 0.000
_refine_ls_structure_factor_coef Fsqd
_refine_ls_weighting_details 'w=1/[\s^2^(Fo^2^)+(0.0298P)^2^+14.9794P] where P=(Fo^2^+2Fc^2^)/3'
_refine_ls_weighting_scheme calc
_refine_ls_wR_factor_gt 0.0917
_refine_ls_wR_factor_ref 0.0946
_reflns_Friedel_coverage 0.000
_reflns_number_gt 10980
_reflns_number_total 14368
_reflns_threshold_expression 'I > 2\s(I)'
_cod_data_source_file c7dt00413c2.cif
_cod_data_source_block ba_sb68_4
_cod_original_cell_volume 4168.04(10)
_cod_original_sg_symbol_H-M 'P 21/n'
_cod_database_code 7042694
_audit_block_refno 2738
_audit_block_usercomment 'sb-dh45,block, yellow'
_shelx_space_group_comment
;
The symmetry employed for this shelxl refinement is uniquely defined
by the following loop, which should always be used as a source of
symmetry information in preference to the above space-group names.
They are only intended as comments.
;
_shelx_estimated_absorpt_t_max 0.644
_shelx_estimated_absorpt_t_min 0.644
_shelxl_version_number 2014/7
_olex2_refinement_description
;
1. Fixed Uiso
 At 1.2 times of:
  All C(H) groups, All C(H,H) groups
 At 1.5 times of:
  All C(H,H,H) groups
2.a Secondary CH2 refined with riding coordinates:
 C1(H1A,H1B), C20(H20A,H20B)
2.b Aromatic/amide H refined with riding coordinates:
 C4(H4), C5(H5), C6(H6), C7(H7), C9(H9), C10(H10), C11(H11), C12(H12),
 C13(H13), C15(H15), C16(H16), C17(H17), C18(H18), C19(H19), C23(H23), C24(H24),
  C25(H25), C26(H26), C28(H28), C29(H29), C30(H30), C31(H31), C32(H32),
 C34(H34), C35(H35), C36(H36), C37(H37), C38(H38), C52(H52), C53(H53), C54(H54),
  C55(H55), C56(H56)
2.c Idealised Me refined as rotating group:
 C57(H57A,H57B,H57C)
;
_olex2_submission_special_instructions 'No special instructions were received'
_cell_oxdiff_length_a 12.3761(2)
_cell_oxdiff_length_b 17.07238(16)
_cell_oxdiff_length_c 20.1630(3)
_cell_oxdiff_angle_alpha 90.0061(10)
_cell_oxdiff_angle_beta 101.9429(13)
_cell_oxdiff_angle_gamma 90.0098(11)
_cell_oxdiff_volume 4168.04(10)
_cell_oxdiff_measurement_reflns_used 38775
_oxdiff_exptl_absorpt_empirical_full_min 0.880
_oxdiff_exptl_absorpt_empirical_full_max 1.121
_oxdiff_exptl_absorpt_empirical_details
;
Empirical correction (ABSPACK) includes:
- Absorption correction using spherical harmonics
- Frame scaling
;
_oxdiff_twin_items 2
_oxdiff_twin_integration_method simultaneous
_twin_special_details
;
Component 2 rotated by 4.5797\%
 around [-0.06 1.00 -0.00] (reciprocal) or [-0.12 0.99 -0.02] (direct)
Computed twin ratios:
Twin 1: 83.41% (11395 common observations, 1174 merged)
Twin 2: 16.59% (1872 common observations, 1174 merged)
;

loop_
_symmetry_equiv_pos_as_xyz
'x, y, z'
'-x+1/2, y+1/2, -z+1/2'
'-x, -y, -z'
'x-1/2, -y-1/2, z-1/2'

loop_
_atom_site_label
_atom_site_type_symbol
_atom_site_fract_x
_atom_site_fract_y
_atom_site_fract_z
_atom_site_U_iso_or_equiv
_atom_site_adp_type
_atom_site_occupancy
_atom_site_site_symmetry_order
_atom_site_calc_flag
_atom_site_refinement_flags_posn
Hf Hf 0.72082(2) 0.54818(2) 0.29478(2) 0.01254(5) Uani 1 1 d .
I1 I 0.68261(3) 0.64326(2) 0.17999(2) 0.01753(7) Uani 1 1 d .
I2 I 0.94301(3) 0.59273(2) 0.34237(2) 0.02042(7) Uani 1 1 d .
I3 I 0.67678(3) 0.65032(2) 0.39768(2) 0.02131(8) Uani 1 1 d .
P1 P 0.81008(11) 0.44262(7) 0.21090(6) 0.0156(2) Uani 1 1 d .
P2 P 0.49460(10) 0.55009(8) 0.26436(6) 0.0149(2) Uani 1 1 d .
N N 0.6693(3) 0.4383(2) 0.3146(2) 0.0153(8) Uani 1 1 d .
C1 C 0.8382(4) 0.3545(3) 0.2649(3) 0.0200(10) Uani 1 1 d .
H1A H 0.7752 0.3177 0.2538 0.024 Uiso 1 1 calc R
H1B H 0.9050 0.3277 0.2566 0.024 Uiso 1 1 calc R
C2 C 0.8552(4) 0.3784(3) 0.3381(3) 0.0182(10) Uani 1 1 d .
C3 C 0.7705(4) 0.4175(3) 0.3615(2) 0.0173(10) Uani 1 1 d .
C4 C 0.7844(4) 0.4399(3) 0.4295(3) 0.0208(10) Uani 1 1 d .
H4 H 0.7261 0.4651 0.4453 0.025 Uiso 1 1 calc R
C5 C 0.8846(5) 0.4249(4) 0.4739(3) 0.0268(12) Uani 1 1 d .
H5 H 0.8946 0.4403 0.5201 0.032 Uiso 1 1 calc R
C6 C 0.9694(4) 0.3878(4) 0.4511(3) 0.0296(13) Uani 1 1 d .
H6 H 1.0380 0.3790 0.4814 0.036 Uiso 1 1 calc R
C7 C 0.9548(4) 0.3634(3) 0.3839(3) 0.0240(11) Uani 1 1 d .
H7 H 1.0125 0.3364 0.3690 0.029 Uiso 1 1 calc R
C8 C 0.9353(4) 0.4569(3) 0.1774(2) 0.0194(10) Uani 1 1 d .
C9 C 0.9802(5) 0.5312(3) 0.1750(3) 0.0241(11) Uani 1 1 d .
H9 H 0.9475 0.5749 0.1924 0.029 Uiso 1 1 calc R
C10 C 1.0738(5) 0.5419(4) 0.1467(3) 0.0299(13) Uani 1 1 d .
H10 H 1.1045 0.5926 0.1449 0.036 Uiso 1 1 calc R
C11 C 1.1208(5) 0.4783(4) 0.1218(3) 0.0305(13) Uani 1 1 d .
H11 H 1.1837 0.4857 0.1022 0.037 Uiso 1 1 calc R
C12 C 1.0782(5) 0.4040(4) 0.1246(3) 0.0335(14) Uani 1 1 d .
H12 H 1.1124 0.3606 0.1078 0.040 Uiso 1 1 calc R
C13 C 0.9856(5) 0.3928(4) 0.1520(3) 0.0283(12) Uani 1 1 d .
H13 H 0.9560 0.3417 0.1537 0.034 Uiso 1 1 calc R
C14 C 0.7148(4) 0.4108(3) 0.1336(3) 0.0192(10) Uani 1 1 d .
C15 C 0.6981(5) 0.4632(3) 0.0787(3) 0.0265(12) Uani 1 1 d .
H15 H 0.7377 0.5112 0.0823 0.032 Uiso 1 1 calc R
C16 C 0.6234(6) 0.4446(4) 0.0190(3) 0.0369(15) Uani 1 1 d .
H16 H 0.6106 0.4807 -0.0177 0.044 Uiso 1 1 calc R
C17 C 0.5676(5) 0.3737(4) 0.0130(3) 0.0350(15) Uani 1 1 d .
H17 H 0.5173 0.3612 -0.0280 0.042 Uiso 1 1 calc R
C18 C 0.5850(5) 0.3213(4) 0.0662(3) 0.0337(14) Uani 1 1 d .
H18 H 0.5475 0.2725 0.0618 0.040 Uiso 1 1 calc R
C19 C 0.6587(4) 0.3407(3) 0.1270(3) 0.0240(11) Uani 1 1 d .
H19 H 0.6699 0.3049 0.1639 0.029 Uiso 1 1 calc R
C20 C 0.4752(4) 0.4679(3) 0.2043(3) 0.0188(10) Uani 1 1 d .
H20A H 0.3987 0.4685 0.1772 0.023 Uiso 1 1 calc R
H20B H 0.5262 0.4737 0.1727 0.023 Uiso 1 1 calc R
C21 C 0.4967(4) 0.3912(3) 0.2411(3) 0.0175(10) Uani 1 1 d .
C22 C 0.5907(4) 0.3784(3) 0.2943(3) 0.0168(9) Uani 1 1 d .
C23 C 0.6021(4) 0.3064(3) 0.3271(3) 0.0240(11) Uani 1 1 d .
H23 H 0.6630 0.2979 0.3637 0.029 Uiso 1 1 calc R
C24 C 0.5267(5) 0.2471(3) 0.3075(4) 0.0339(14) Uani 1 1 d .
H24 H 0.5372 0.1983 0.3306 0.041 Uiso 1 1 calc R
C25 C 0.4369(5) 0.2570(3) 0.2556(4) 0.0327(14) Uani 1 1 d .
H25 H 0.3856 0.2156 0.2421 0.039 Uiso 1 1 calc R
C26 C 0.4230(4) 0.3293(3) 0.2232(3) 0.0260(12) Uani 1 1 d .
H26 H 0.3607 0.3368 0.1873 0.031 Uiso 1 1 calc R
C27 C 0.4142(4) 0.6313(3) 0.2213(3) 0.0174(10) Uani 1 1 d .
C28 C 0.3724(4) 0.6314(3) 0.1516(3) 0.0229(11) Uani 1 1 d .
H28 H 0.3849 0.5876 0.1251 0.027 Uiso 1 1 calc R
C29 C 0.3126(4) 0.6948(4) 0.1208(3) 0.0270(12) Uani 1 1 d .
H29 H 0.2838 0.6944 0.0734 0.032 Uiso 1 1 calc R
C30 C 0.2948(5) 0.7591(4) 0.1594(3) 0.0301(13) Uani 1 1 d .
H30 H 0.2535 0.8025 0.1382 0.036 Uiso 1 1 calc R
C31 C 0.3369(5) 0.7604(3) 0.2284(3) 0.0287(13) Uani 1 1 d .
H31 H 0.3252 0.8046 0.2546 0.034 Uiso 1 1 calc R
C32 C 0.3968(4) 0.6962(3) 0.2593(3) 0.0233(11) Uani 1 1 d .
H32 H 0.4259 0.6969 0.3068 0.028 Uiso 1 1 calc R
C33 C 0.4092(4) 0.5179(3) 0.3239(2) 0.0161(9) Uani 1 1 d .
C34 C 0.2948(4) 0.5148(3) 0.3024(3) 0.0246(11) Uani 1 1 d .
H34 H 0.2618 0.5332 0.2584 0.029 Uiso 1 1 calc R
C35 C 0.2284(5) 0.4854(3) 0.3440(3) 0.0276(12) Uani 1 1 d .
H35 H 0.1505 0.4832 0.3285 0.033 Uiso 1 1 calc R
C36 C 0.2764(5) 0.4592(3) 0.4080(3) 0.0268(12) Uani 1 1 d .
H36 H 0.2311 0.4400 0.4371 0.032 Uiso 1 1 calc R
C37 C 0.3902(5) 0.4606(3) 0.4302(3) 0.0230(11) Uani 1 1 d .
H37 H 0.4230 0.4416 0.4740 0.028 Uiso 1 1 calc R
C38 C 0.4558(4) 0.4900(3) 0.3880(3) 0.0204(10) Uani 1 1 d .
H38 H 0.5338 0.4909 0.4032 0.025 Uiso 1 1 calc R
C51 C 0.5802(5) 0.2398(4) 0.5000(3) 0.0330(14) Uani 1 1 d .
C52 C 0.6157(5) 0.3006(4) 0.5452(3) 0.0292(13) Uani 1 1 d .
H52 H 0.5635 0.3369 0.5558 0.035 Uiso 1 1 calc R
C53 C 0.7269(6) 0.3088(4) 0.5747(3) 0.0370(15) Uani 1 1 d .
H53 H 0.7507 0.3504 0.6056 0.044 Uiso 1 1 calc R
C54 C 0.8019(5) 0.2569(5) 0.5593(4) 0.0403(16) Uani 1 1 d .
H54 H 0.8778 0.2622 0.5800 0.048 Uiso 1 1 calc R
C55 C 0.7690(5) 0.1973(4) 0.5141(3) 0.0334(14) Uani 1 1 d .
H55 H 0.8220 0.1619 0.5034 0.040 Uiso 1 1 calc R
C56 C 0.6597(5) 0.1890(4) 0.4846(3) 0.0365(15) Uani 1 1 d .
H56 H 0.6376 0.1478 0.4530 0.044 Uiso 1 1 calc R
C57 C 0.4593(6) 0.2294(6) 0.4701(4) 0.061(3) Uani 1 1 d .
H57A H 0.4195 0.2189 0.5064 0.091 Uiso 1 1 calc GR
H57B H 0.4493 0.1852 0.4383 0.091 Uiso 1 1 calc GR
H57C H 0.4302 0.2772 0.4459 0.091 Uiso 1 1 calc GR

loop_
_atom_site_aniso_label
_atom_site_aniso_U_11
_atom_site_aniso_U_22
_atom_site_aniso_U_33
_atom_site_aniso_U_23
_atom_site_aniso_U_13
_atom_site_aniso_U_12
Hf 0.01095(8) 0.01350(9) 0.01323(9) 0.00053(7) 0.00261(6) 0.00053(7)
I1 0.01729(15) 0.01715(15) 0.01826(15) 0.00478(12) 0.00392(12) 0.00147(12)
I2 0.01269(14) 0.02848(18) 0.01923(16) 0.00098(13) 0.00128(11) -0.00272(12)
I3 0.02083(16) 0.02221(17) 0.02239(17) -0.00760(13) 0.00797(13) -0.00273(13)
P1 0.0180(6) 0.0146(6) 0.0150(6) 0.0014(5) 0.0056(5) 0.0030(5)
P2 0.0127(5) 0.0166(6) 0.0152(6) 0.0004(5) 0.0023(4) 0.0015(5)
N 0.0161(19) 0.0128(19) 0.016(2) 0.0029(15) 0.0012(15) 0.0020(15)
C1 0.021(3) 0.019(2) 0.021(3) 0.004(2) 0.007(2) 0.007(2)
C2 0.018(2) 0.016(2) 0.020(2) 0.0074(19) 0.0046(19) 0.0024(18)
C3 0.018(2) 0.018(2) 0.015(2) 0.0059(18) 0.0025(18) 0.0006(18)
C4 0.021(2) 0.025(3) 0.018(2) 0.002(2) 0.0088(19) 0.001(2)
C5 0.028(3) 0.034(3) 0.016(3) 0.004(2) 0.000(2) 0.001(2)
C6 0.014(2) 0.044(4) 0.028(3) 0.012(3) -0.003(2) 0.002(2)
C7 0.013(2) 0.031(3) 0.028(3) 0.010(2) 0.004(2) 0.007(2)
C8 0.022(2) 0.023(3) 0.015(2) 0.002(2) 0.0054(18) 0.004(2)
C9 0.027(3) 0.024(3) 0.024(3) 0.003(2) 0.011(2) 0.004(2)
C10 0.030(3) 0.030(3) 0.032(3) 0.008(3) 0.012(2) 0.000(2)
C11 0.024(3) 0.044(4) 0.027(3) 0.000(3) 0.013(2) 0.000(3)
C12 0.027(3) 0.036(3) 0.044(4) -0.008(3) 0.022(3) 0.004(3)
C13 0.033(3) 0.025(3) 0.031(3) -0.004(2) 0.014(2) 0.002(2)
C14 0.017(2) 0.024(3) 0.017(2) -0.003(2) 0.0037(18) 0.0054(19)
C15 0.031(3) 0.026(3) 0.020(3) -0.002(2) 0.001(2) -0.002(2)
C16 0.043(4) 0.048(4) 0.018(3) 0.002(3) 0.002(3) 0.012(3)
C17 0.022(3) 0.059(4) 0.023(3) -0.010(3) 0.002(2) -0.001(3)
C18 0.021(3) 0.048(4) 0.033(3) -0.011(3) 0.008(2) -0.007(3)
C19 0.018(2) 0.026(3) 0.029(3) -0.003(2) 0.007(2) -0.003(2)
C20 0.018(2) 0.020(3) 0.017(2) -0.0038(19) 0.0013(19) 0.0006(18)
C21 0.017(2) 0.014(2) 0.024(3) -0.0049(19) 0.0090(19) -0.0006(18)
C22 0.015(2) 0.015(2) 0.022(2) -0.0017(19) 0.0084(19) 0.0031(18)
C23 0.019(3) 0.022(3) 0.033(3) 0.004(2) 0.009(2) 0.002(2)
C24 0.028(3) 0.017(3) 0.059(4) 0.001(3) 0.017(3) 0.001(2)
C25 0.022(3) 0.020(3) 0.060(4) -0.013(3) 0.016(3) -0.004(2)
C26 0.017(2) 0.026(3) 0.037(3) -0.010(2) 0.009(2) -0.002(2)
C27 0.013(2) 0.018(2) 0.021(2) 0.0030(19) 0.0033(18) 0.0017(17)
C28 0.020(3) 0.025(3) 0.024(3) 0.005(2) 0.004(2) 0.003(2)
C29 0.017(3) 0.034(3) 0.029(3) 0.011(2) 0.002(2) 0.005(2)
C30 0.017(3) 0.026(3) 0.045(4) 0.014(3) 0.003(2) 0.004(2)
C31 0.025(3) 0.020(3) 0.042(3) 0.002(2) 0.008(3) 0.005(2)
C32 0.018(2) 0.024(3) 0.028(3) 0.001(2) 0.004(2) 0.003(2)
C33 0.014(2) 0.018(2) 0.018(2) -0.0037(18) 0.0071(18) -0.0038(18)
C34 0.019(3) 0.026(3) 0.028(3) 0.002(2) 0.004(2) 0.001(2)
C35 0.019(3) 0.025(3) 0.041(3) -0.004(2) 0.010(2) -0.004(2)
C36 0.029(3) 0.025(3) 0.031(3) -0.005(2) 0.018(2) -0.004(2)
C37 0.028(3) 0.021(3) 0.021(3) -0.001(2) 0.008(2) -0.006(2)
C38 0.018(2) 0.025(3) 0.019(2) -0.004(2) 0.0046(19) -0.004(2)
C51 0.026(3) 0.052(4) 0.022(3) -0.004(3) 0.006(2) 0.010(3)
C52 0.032(3) 0.027(3) 0.032(3) 0.000(2) 0.012(2) 0.008(2)
C53 0.040(4) 0.034(3) 0.039(4) -0.006(3) 0.014(3) -0.013(3)
C54 0.026(3) 0.056(5) 0.039(4) -0.001(3) 0.009(3) -0.002(3)
C55 0.030(3) 0.041(4) 0.031(3) 0.001(3) 0.011(3) 0.009(3)
C56 0.039(4) 0.046(4) 0.024(3) -0.012(3) 0.004(3) 0.011(3)
C57 0.027(4) 0.100(7) 0.050(5) -0.038(5) -0.004(3) 0.021(4)

loop_
_atom_type_symbol
_atom_type_description
_atom_type_scat_dispersion_real
_atom_type_scat_dispersion_imag
_atom_type_scat_source
C C 0.0033 0.0016 'International Tables Vol C Tables 4.2.6.8 and 6.1.1.4'
H H 0.0000 0.0000 'International Tables Vol C Tables 4.2.6.8 and 6.1.1.4'
Hf Hf -0.5830 6.1852 'International Tables Vol C Tables 4.2.6.8 and 6.1.1.4'
I I -0.4742 1.8119 'International Tables Vol C Tables 4.2.6.8 and 6.1.1.4'
N N 0.0061 0.0033 'International Tables Vol C Tables 4.2.6.8 and 6.1.1.4'
P P 0.1023 0.0942 'International Tables Vol C Tables 4.2.6.8 and 6.1.1.4'

loop_
_exptl_crystal_face_index_h
_exptl_crystal_face_index_k
_exptl_crystal_face_index_l
_exptl_crystal_face_perp_dist
17 -3 -10 0.0292
14 -4 -21 0.0303
-3 -23 6 0.0431
-2 8 26 0.0366
-17 4 10 0.0259
2 -8 -27 0.0404
-15 -11 11 0.0382
1 4 -28 0.0296
-9 21 1 0.0337
3 22 -11 0.0299
4 -19 -17 0.0456

loop_
_geom_angle_atom_site_label_1
_geom_angle_atom_site_label_2
_geom_angle_atom_site_label_3
_geom_angle
I1 Hf I2 96.394(12)
I1 Hf I3 102.903(12)
I1 Hf P1 83.99(3)
I2 Hf I3 84.679(11)
I2 Hf P1 84.38(3)
P1 Hf I3 167.66(3)
P2 Hf I1 79.46(3)
P2 Hf I2 162.07(3)
P2 Hf I3 79.34(3)
P2 Hf P1 112.26(4)
N Hf I1 133.63(11)
N Hf I2 120.09(11)
N Hf I3 107.72(12)
N Hf P1 73.20(12)
N Hf P2 73.10(12)
N Hf C3 33.52(15)
C3 Hf I1 155.05(11)
C3 Hf I2 86.92(11)
C3 Hf I3 102.02(11)
C3 Hf P1 71.70(12)
C3 Hf P2 104.25(11)
C1 P1 Hf 102.35(17)
C8 P1 Hf 126.68(18)
C8 P1 C1 104.8(2)
C8 P1 C14 99.8(2)
C14 P1 Hf 115.63(16)
C14 P1 C1 105.7(2)
C20 P2 Hf 97.27(17)
C20 P2 C33 100.8(2)
C27 P2 Hf 123.25(17)
C27 P2 C20 106.5(2)
C27 P2 C33 102.0(2)
C33 P2 Hf 123.30(16)
C3 N Hf 95.1(3)
C22 N Hf 146.1(3)
C22 N C3 117.6(4)
P1 C1 H1A 109.8
P1 C1 H1B 109.8
H1A C1 H1B 108.3
C2 C1 P1 109.2(4)
C2 C1 H1A 109.8
C2 C1 H1B 109.8
C3 C2 C1 119.7(4)
C7 C2 C1 121.5(5)
C7 C2 C3 118.8(5)
N C3 Hf 51.3(2)
C2 C3 Hf 110.3(3)
C2 C3 N 120.2(4)
C4 C3 Hf 103.8(3)
C4 C3 N 119.1(5)
C4 C3 C2 120.6(5)
C3 C4 H4 120.3
C5 C4 C3 119.5(5)
C5 C4 H4 120.3
C4 C5 H5 119.8
C6 C5 C4 120.3(5)
C6 C5 H5 119.8
C5 C6 H6 119.8
C5 C6 C7 120.4(5)
C7 C6 H6 119.8
C2 C7 H7 119.8
C6 C7 C2 120.3(5)
C6 C7 H7 119.8
C9 C8 P1 120.6(4)
C9 C8 C13 119.1(5)
C13 C8 P1 120.2(4)
C8 C9 H9 119.9
C8 C9 C10 120.1(5)
C10 C9 H9 119.9
C9 C10 H10 120.2
C11 C10 C9 119.6(6)
C11 C10 H10 120.2
C10 C11 H11 119.5
C10 C11 C12 121.1(5)
C12 C11 H11 119.5
C11 C12 H12 120.0
C11 C12 C13 119.9(6)
C13 C12 H12 120.0
C8 C13 H13 119.9
C12 C13 C8 120.2(6)
C12 C13 H13 119.9
C15 C14 P1 116.4(4)
C19 C14 P1 124.2(4)
C19 C14 C15 119.3(5)
C14 C15 H15 120.1
C16 C15 C14 119.9(6)
C16 C15 H15 120.1
C15 C16 H16 119.9
C17 C16 C15 120.2(6)
C17 C16 H16 119.9
C16 C17 H17 119.9
C18 C17 C16 120.2(6)
C18 C17 H17 119.9
C17 C18 H18 120.2
C17 C18 C19 119.6(6)
C19 C18 H18 120.2
C14 C19 C18 120.7(6)
C14 C19 H19 119.7
C18 C19 H19 119.7
P2 C20 H20A 109.5
P2 C20 H20B 109.5
H20A C20 H20B 108.1
C21 C20 P2 110.7(3)
C21 C20 H20A 109.5
C21 C20 H20B 109.5
C22 C21 C20 122.7(4)
C26 C21 C20 119.5(5)
C26 C21 C22 117.8(5)
N C22 C21 120.8(4)
C23 C22 N 120.4(5)
C23 C22 C21 118.7(5)
C22 C23 H23 119.4
C24 C23 C22 121.2(5)
C24 C23 H23 119.4
C23 C24 H24 119.2
C25 C24 C23 121.5(6)
C25 C24 H24 119.2
C24 C25 H25 121.0
C24 C25 C26 118.0(5)
C26 C25 H25 121.0
C21 C26 H26 118.6
C25 C26 C21 122.7(5)
C25 C26 H26 118.6
C28 C27 P2 122.3(4)
C32 C27 P2 118.5(4)
C32 C27 C28 119.2(5)
C27 C28 H28 119.8
C29 C28 C27 120.4(5)
C29 C28 H28 119.8
C28 C29 H29 120.0
C28 C29 C30 120.0(5)
C30 C29 H29 120.0
C29 C30 H30 119.8
C31 C30 C29 120.4(5)
C31 C30 H30 119.8
C30 C31 H31 120.3
C30 C31 C32 119.5(6)
C32 C31 H31 120.3
C27 C32 C31 120.5(5)
C27 C32 H32 119.7
C31 C32 H32 119.7
C34 C33 P2 119.5(4)
C38 C33 P2 121.8(4)
C38 C33 C34 118.5(5)
C33 C34 H34 119.4
C35 C34 C33 121.3(5)
C35 C34 H34 119.4
C34 C35 H35 120.4
C36 C35 C34 119.3(5)
C36 C35 H35 120.4
C35 C36 H36 119.7
C35 C36 C37 120.6(5)
C37 C36 H36 119.7
C36 C37 H37 120.2
C38 C37 C36 119.6(5)
C38 C37 H37 120.2
C33 C38 H38 119.6
C37 C38 C33 120.9(5)
C37 C38 H38 119.6
C52 C51 C56 118.0(6)
C52 C51 C57 120.3(6)
C56 C51 C57 121.8(6)
C51 C52 H52 119.8
C53 C52 C51 120.4(6)
C53 C52 H52 119.8
C52 C53 H53 120.1
C54 C53 C52 119.8(6)
C54 C53 H53 120.1
C53 C54 H54 119.6
C53 C54 C55 120.7(6)
C55 C54 H54 119.6
C54 C55 H55 120.1
C56 C55 C54 119.9(6)
C56 C55 H55 120.1
C51 C56 H56 119.4
C55 C56 C51 121.2(6)
C55 C56 H56 119.4
C51 C57 H57A 109.5
C51 C57 H57B 109.5
C51 C57 H57C 109.5
H57A C57 H57B 109.5
H57A C57 H57C 109.5
H57B C57 H57C 109.5

loop_
_geom_bond_atom_site_label_1
_geom_bond_atom_site_label_2
_geom_bond_distance
Hf I1 2.7861(4)
Hf I2 2.8229(4)
Hf I3 2.8478(4)
Hf P1 2.8465(13)
Hf P2 2.7396(12)
Hf N 2.048(4)
Hf C3 2.612(5)
P1 C1 1.848(5)
P1 C8 1.830(5)
P1 C14 1.832(5)
P2 C20 1.838(5)
P2 C27 1.819(5)
P2 C33 1.839(5)
N C3 1.448(6)
N C22 1.412(6)
C1 H1A 0.9900
C1 H1B 0.9900
C1 C2 1.504(7)
C2 C3 1.403(7)
C2 C7 1.402(7)
C3 C4 1.400(7)
C4 H4 0.9500
C4 C5 1.394(7)
C5 H5 0.9500
C5 C6 1.384(8)
C6 H6 0.9500
C6 C7 1.394(8)
C7 H7 0.9500
C8 C9 1.391(8)
C8 C13 1.407(8)
C9 H9 0.9500
C9 C10 1.404(8)
C10 H10 0.9500
C10 C11 1.375(9)
C11 H11 0.9500
C11 C12 1.379(9)
C12 H12 0.9500
C12 C13 1.385(8)
C13 H13 0.9500
C14 C15 1.404(8)
C14 C19 1.376(7)
C15 H15 0.9500
C15 C16 1.395(8)
C16 H16 0.9500
C16 C17 1.386(10)
C17 H17 0.9500
C17 C18 1.379(10)
C18 H18 0.9500
C18 C19 1.408(8)
C19 H19 0.9500
C20 H20A 0.9900
C20 H20B 0.9900
C20 C21 1.501(7)
C21 C22 1.427(7)
C21 C26 1.395(7)
C22 C23 1.389(7)
C23 H23 0.9500
C23 C24 1.378(8)
C24 H24 0.9500
C24 C25 1.371(9)
C25 H25 0.9500
C25 C26 1.391(9)
C26 H26 0.9500
C27 C28 1.393(7)
C27 C32 1.390(7)
C28 H28 0.9500
C28 C29 1.384(7)
C29 H29 0.9500
C29 C30 1.388(9)
C30 H30 0.9500
C30 C31 1.382(9)
C31 H31 0.9500
C31 C32 1.395(8)
C32 H32 0.9500
C33 C34 1.393(7)
C33 C38 1.387(7)
C34 H34 0.9500
C34 C35 1.385(8)
C35 H35 0.9500
C35 C36 1.379(8)
C36 H36 0.9500
C36 C37 1.387(8)
C37 H37 0.9500
C37 C38 1.386(7)
C38 H38 0.9500
C51 C52 1.392(9)
C51 C56 1.394(8)
C51 C57 1.504(9)
C52 H52 0.9500
C52 C53 1.390(9)
C53 H53 0.9500
C53 C54 1.365(10)
C54 H54 0.9500
C54 C55 1.369(10)
C55 H55 0.9500
C55 C56 1.368(9)
C56 H56 0.9500
C57 H57A 0.9800
C57 H57B 0.9800
C57 H57C 0.9800

loop_
_geom_torsion_atom_site_label_1
_geom_torsion_atom_site_label_2
_geom_torsion_atom_site_label_3
_geom_torsion_atom_site_label_4
_geom_torsion
Hf P1 C1 C2 -25.5(4)
Hf P1 C8 C9 -18.6(5)
Hf P1 C8 C13 163.2(4)
Hf P1 C14 C15 80.1(4)
Hf P1 C14 C19 -98.9(4)
Hf P2 C20 C21 75.4(4)
Hf P2 C27 C28 96.7(4)
Hf P2 C27 C32 -81.6(4)
Hf P2 C33 C34 -174.8(4)
Hf P2 C33 C38 -0.6(5)
Hf N C3 C2 -92.7(5)
Hf N C3 C4 84.6(5)
Hf N C22 C21 -7.4(9)
Hf N C22 C23 174.4(5)
Hf C3 C4 C5 -122.4(5)
P1 C1 C2 C3 59.6(6)
P1 C1 C2 C7 -119.6(5)
P1 C8 C9 C10 -177.5(4)
P1 C8 C13 C12 177.8(5)
P1 C14 C15 C16 -177.4(5)
P1 C14 C19 C18 178.7(4)
P2 C20 C21 C22 -46.3(6)
P2 C20 C21 C26 134.0(4)
P2 C27 C28 C29 -179.3(4)
P2 C27 C32 C31 179.2(4)
P2 C33 C34 C35 175.1(4)
P2 C33 C38 C37 -175.2(4)
N C3 C4 C5 -175.6(5)
N C22 C23 C24 -179.5(5)
C1 P1 C8 C9 -136.8(4)
C1 P1 C8 C13 45.0(5)
C1 P1 C14 C15 -167.6(4)
C1 P1 C14 C19 13.5(5)
C1 C2 C3 Hf -59.4(5)
C1 C2 C3 N -3.1(7)
C1 C2 C3 C4 179.7(5)
C1 C2 C7 C6 178.4(5)
C2 C3 C4 C5 1.7(8)
C3 N C22 C21 -170.8(4)
C3 N C22 C23 11.0(7)
C3 C2 C7 C6 -0.8(8)
C3 C4 C5 C6 -0.4(9)
C4 C5 C6 C7 -1.5(9)
C5 C6 C7 C2 2.1(9)
C7 C2 C3 Hf 119.9(4)
C7 C2 C3 N 176.1(5)
C7 C2 C3 C4 -1.1(8)
C8 P1 C1 C2 108.2(4)
C8 P1 C14 C15 -59.0(5)
C8 P1 C14 C19 122.1(5)
C8 C9 C10 C11 -0.1(9)
C9 C8 C13 C12 -0.4(9)
C9 C10 C11 C12 -0.7(9)
C10 C11 C12 C13 1.0(10)
C11 C12 C13 C8 -0.4(9)
C13 C8 C9 C10 0.7(8)
C14 P1 C1 C2 -146.9(4)
C14 P1 C8 C9 114.0(5)
C14 P1 C8 C13 -64.2(5)
C14 C15 C16 C17 -1.7(9)
C15 C14 C19 C18 -0.2(8)
C15 C16 C17 C18 0.5(10)
C16 C17 C18 C19 0.8(9)
C17 C18 C19 C14 -1.0(9)
C19 C14 C15 C16 1.5(8)
C20 P2 C27 C28 -13.9(5)
C20 P2 C27 C32 167.8(4)
C20 P2 C33 C34 -68.5(5)
C20 P2 C33 C38 105.6(4)
C20 C21 C22 N -0.3(7)
C20 C21 C22 C23 177.9(5)
C20 C21 C26 C25 -179.2(5)
C21 C22 C23 C24 2.2(8)
C22 N C3 Hf 170.8(5)
C22 N C3 C2 78.1(6)
C22 N C3 C4 -104.6(6)
C22 C21 C26 C25 1.0(8)
C22 C23 C24 C25 -0.7(9)
C23 C24 C25 C26 -0.6(9)
C24 C25 C26 C21 0.5(9)
C26 C21 C22 N 179.4(5)
C26 C21 C22 C23 -2.3(7)
C27 P2 C20 C21 -156.7(4)
C27 P2 C33 C34 41.1(5)
C27 P2 C33 C38 -144.7(4)
C27 C28 C29 C30 0.5(8)
C28 C27 C32 C31 0.8(8)
C28 C29 C30 C31 0.3(9)
C29 C30 C31 C32 -0.5(9)
C30 C31 C32 C27 0.0(8)
C32 C27 C28 C29 -1.0(8)
C33 P2 C20 C21 -50.7(4)
C33 P2 C27 C28 -119.2(4)
C33 P2 C27 C32 62.5(5)
C33 C34 C35 C36 0.4(9)
C34 C33 C38 C37 -1.0(8)
C34 C35 C36 C37 -1.4(9)
C35 C36 C37 C38 1.2(8)
C36 C37 C38 C33 0.0(8)
C38 C33 C34 C35 0.7(8)
C51 C52 C53 C54 0.2(10)
C52 C51 C56 C55 1.6(10)
C52 C53 C54 C55 0.9(11)
C53 C54 C55 C56 -0.7(11)
C54 C55 C56 C51 -0.6(11)
C56 C51 C52 C53 -1.4(10)
C57 C51 C52 C53 177.8(7)
C57 C51 C56 C55 -177.5(7)

loop_
_exptl_oxdiff_crystal_face_indexfrac_h
_exptl_oxdiff_crystal_face_indexfrac_k
_exptl_oxdiff_crystal_face_indexfrac_l
_exptl_oxdiff_crystal_face_x
_exptl_oxdiff_crystal_face_y
_exptl_oxdiff_crystal_face_z
17.0146 -3.0043 -10.0102 0.0036 -0.1312 0.9863
14.0142 -4.0030 -21.0168 0.4600 -0.1093 0.8902
-3.0013 -23.0128 5.9986 -0.0148 -0.9661 -0.2056
-2.0063 8.0021 26.0188 -0.9160 0.2103 -0.2664
-17.0147 4.0048 10.0104 -0.0093 0.1723 -0.9861
2.0064 -8.0020 -27.0194 0.9511 -0.2054 0.2725
-15.0121 -11.0040 11.0069 -0.0015 -0.4567 -0.8868
1.0049 4.0051 -28.0168 0.9390 0.2968 0.2270
-9.0087 21.0135 1.0075 0.0379 0.8895 -0.4913
3.4745 22.0315 -11.4336 0.2010 0.9504 0.2643
4.1856 -19.0662 -17.0800 0.6186 -0.7159 0.3276

loop_
_twin_individual_id
_twin_individual_mass_fraction_refined
_oxdiff_twin_reflns_isolated
_oxdiff_twin_reflns_overlapped
_twin_individual_twin_lattice_type
_twin_individual_twin_matrix_11
_twin_individual_twin_matrix_12
_twin_individual_twin_matrix_13
_twin_individual_twin_matrix_21
_twin_individual_twin_matrix_22
_twin_individual_twin_matrix_23
_twin_individual_twin_matrix_31
_twin_individual_twin_matrix_32
_twin_individual_twin_matrix_33
1 0.8341 82672 36728 ref 1.0000 0.0000 0.0000 0.0000 1.0000 0.0000 0.0000 0.0000 1.0000
2 0.1659 0 36728 nmt 1.0139 -0.0003 0.0523 -0.0008 1.0020 0.0012 -0.1325 -0.0081 0.9748
